data_7017846
loop_
_publ_author_name
'Han, Zhangang'
'Zhang, Qixia'
'Gao, Yuanzhe'
'Wu, Jingjing'
'Zhai, Xueliang'

_publ_section_title
;
 Novel hexagonal {V=O}6-containing sandwich-type cluster accompanied by in
 situ carbon-carbon bond formation of organic cations.
;
_journal_issue 4
_journal_name_full 'Dalton transactions (Cambridge, England : 2003)'
_journal_page_first 1332
_journal_page_last 1337
_journal_paper_doi 10.1039/c1dt11527h
_journal_volume 41
_journal_year 2012
_chemical_formula_sum 'C60 H62 N10 O74 Sb2 V6 W18'
_chemical_formula_weight 5965.51
_chemical_name_systematic
;
?
;
_space_group_IT_number 2
_symmetry_cell_setting triclinic
_symmetry_space_group_name_Hall '-P 1'
_symmetry_space_group_name_H-M 'P -1'
_atom_sites_solution_hydrogens geom
_atom_sites_solution_primary direct
_atom_sites_solution_secondary difmap
_audit_creation_method SHELXL-97
_cell_angle_alpha 98.85(3)
_cell_angle_beta 101.17(3)
_cell_angle_gamma 104.83(3)
_cell_formula_units_Z 1
_cell_length_a 14.053(3)
_cell_length_b 14.659(3)
_cell_length_c 14.674(3)
_cell_measurement_reflns_used 9658
_cell_measurement_temperature 293(2)
_cell_measurement_theta_max 25.01
_cell_measurement_theta_min 1.47
_cell_volume 2800.1(12)
_computing_cell_refinement 'Bruker SMART'
_computing_data_collection 'Bruker SMART'
_computing_data_reduction 'Bruker SAINT'
_computing_molecular_graphics 'Bruker SHELXTL'
_computing_publication_material 'Bruker SHELXTL'
_computing_structure_refinement 'Bruker SHELXTL'
_computing_structure_solution 'Bruker SHELXTL'
_diffrn_ambient_temperature 293(2)
_diffrn_measured_fraction_theta_full 0.973
_diffrn_measured_fraction_theta_max 0.973
_diffrn_measurement_device_type 'CCD area detector'
_diffrn_measurement_method 'phi and omega scans'
_diffrn_radiation_monochromator graphite
_diffrn_radiation_source 'fine-focus sealed tube'
_diffrn_radiation_type MoK\a
_diffrn_radiation_wavelength 0.71073
_diffrn_reflns_av_R_equivalents 0.0346
_diffrn_reflns_av_sigmaI/netI 0.0712
_diffrn_reflns_limit_h_max 16
_diffrn_reflns_limit_h_min -16
_diffrn_reflns_limit_k_max 17
_diffrn_reflns_limit_k_min -17
_diffrn_reflns_limit_l_max 14
_diffrn_reflns_limit_l_min -17
_diffrn_reflns_number 14135
_diffrn_reflns_theta_full 25.01
_diffrn_reflns_theta_max 25.01
_diffrn_reflns_theta_min 1.45
_exptl_absorpt_coefficient_mu 19.448
_exptl_absorpt_correction_T_max 0.080
_exptl_absorpt_correction_T_min 0.035
_exptl_absorpt_correction_type numerical
_exptl_crystal_colour black
_exptl_crystal_density_diffrn 3.540
_exptl_crystal_density_meas ?
_exptl_crystal_density_method 'not measured'
_exptl_crystal_description block
_exptl_crystal_F_000 2659
_exptl_crystal_size_max 0.19
_exptl_crystal_size_mid 0.17
_exptl_crystal_size_min 0.13
_refine_diff_density_max 3.356
_refine_diff_density_min -2.817
_refine_diff_density_rms 0.418
_refine_ls_extinction_method none
_refine_ls_goodness_of_fit_ref 1.031
_refine_ls_hydrogen_treatment constr
_refine_ls_matrix_type full
_refine_ls_number_parameters 739
_refine_ls_number_reflns 9644
_refine_ls_number_restraints 1627
_refine_ls_restrained_S_all 0.965
_refine_ls_R_factor_all 0.0743
_refine_ls_R_factor_gt 0.0542
_refine_ls_shift/su_max 0.001
_refine_ls_shift/su_mean 0.000
_refine_ls_structure_factor_coef Fsqd
_refine_ls_weighting_details 'calc w=1/[\s^2^(Fo^2^)+(0.0921P)^2^+0.0000P] where P=(Fo^2^+2Fc^2^)/3'
_refine_ls_weighting_scheme calc
_refine_ls_wR_factor_gt 0.1403
_refine_ls_wR_factor_ref 0.1549
_reflns_number_gt 7364
_reflns_number_total 9644
_reflns_threshold_expression >2sigma(I)
_cod_data_source_file c1dt11527h.txt
_cod_data_source_block 1
_cod_depositor_comments
;
The following automatic conversions were performed:

'_symmetry_cell_setting' value 'Triclinic' changed to 'triclinic'
according to /home/saulius/struct/CIF-dictionaries/cif_core.dic
dictionary named 'cif_core.dic' version 2.4.1 from 2010-06-29.

Automatic conversion script
Id: cif_fix_values 1715 2011-07-08 13:25:40Z adriana 

The following automatic conversions were performed:

'_exptl_crystal_density_meas' value 'none' was changed to '?' - the
value is perceived as not measured.

Automatic conversion script
Id: cif_fix_values 3008 2015-01-20 13:52:24Z robertas 
;
_cod_original_cell_volume 2800.1(10)
_cod_original_sg_symbol_H-M P-1
_cod_database_code 7017846

loop_
_symmetry_equiv_pos_as_xyz
'x, y, z'
'-x, -y, -z'

loop_
_atom_site_label
_atom_site_type_symbol
_atom_site_fract_x
_atom_site_fract_y
_atom_site_fract_z
_atom_site_U_iso_or_equiv
_atom_site_adp_type
_atom_site_occupancy
_atom_site_symmetry_multiplicity
_atom_site_calc_flag
_atom_site_refinement_flags
W1 W 0.47385(5) 0.17182(5) 0.43507(5) 0.02692(18) Uani 1 1 d .
W2 W 0.55847(5) 0.29528(5) 0.25332(5) 0.02699(18) Uani 1 1 d .
W3 W 0.24040(5) 0.10142(5) 0.28063(5) 0.02926(18) Uani 1 1 d .
W4 W 0.32359(5) 0.22460(5) 0.10355(5) 0.02763(18) Uani 1 1 d .
W5 W 0.10786(5) 0.27503(5) 0.18396(5) 0.02994(18) Uani 1 1 d .
W6 W 0.44278(5) 0.45428(5) 0.16474(5) 0.02520(17) Uani 1 1 d .
W7 W 0.22277(5) 0.50492(5) 0.24652(5) 0.02880(18) Uani 1 1 d .
W8 W 0.14374(5) 0.39691(5) 0.40595(5) 0.02886(18) Uani 1 1 d .
W9 W 0.27806(5) 0.22046(5) 0.50331(5) 0.02948(18) Uani 1 1 d .
Sb1 Sb 0.38417(8) 0.37353(8) 0.36862(8) 0.0266(3) Uani 1 1 d .
V1 V 0.47493(18) 0.64135(16) 0.36501(17) 0.0150(5) Uani 1 1 d .
V2 V 0.33218(18) 0.61205(16) 0.49464(17) 0.0156(5) Uani 1 1 d .
V3 V 0.35069(17) 0.46317(16) 0.62375(16) 0.0126(5) Uani 1 1 d .
O1 O 0.2425(8) 0.3739(7) 0.3040(7) 0.0218(15) Uani 1 1 d U
O2 O 0.4097(8) 0.3364(7) 0.2460(7) 0.0227(15) Uani 1 1 d U
O3 O 0.2809(9) 0.1492(8) -0.0059(8) 0.035(2) Uani 1 1 d U
O4 O 0.3680(8) 0.3450(7) 0.0677(7) 0.0267(17) Uani 1 1 d U
O5 O 0.2077(8) 0.2641(7) 0.1139(8) 0.0251(12) Uani 1 1 d U
O6 O 0.4654(8) 0.2151(8) 0.1382(8) 0.0294(17) Uani 1 1 d U
O7 O 0.2998(8) 0.1377(7) 0.1844(8) 0.0262(16) Uani 1 1 d U
O8 O 0.1722(9) -0.0134(8) 0.2263(8) 0.034(2) Uani 1 1 d U
O9 O 0.6713(9) 0.2716(8) 0.2423(8) 0.033(2) Uani 1 1 d U
O10 O 0.3679(8) 0.0738(7) 0.3444(8) 0.0271(16) Uani 1 1 d U
O11 O 0.5613(8) 0.1110(7) 0.4787(8) 0.028(2) Uani 1 1 d U
O12 O 0.2074(8) 0.1118(7) 0.4030(8) 0.0266(17) Uani 1 1 d U
O13 O 0.3441(8) 0.2413(7) 0.3801(7) 0.0243(15) Uani 1 1 d U
O14 O 0.6048(8) 0.3976(7) 0.3700(7) 0.0241(17) Uani 1 1 d U
O15 O 0.3996(8) 0.1672(7) 0.5282(7) 0.0239(17) Uani 1 1 d U
O16 O 0.5404(7) 0.3030(7) 0.5079(7) 0.0202(16) Uani 1 1 d U
O17 O 0.2406(8) 0.1890(8) 0.5990(8) 0.031(2) Uani 1 1 d U
O18 O 0.3776(8) 0.3431(7) 0.5666(7) 0.0225(16) Uani 1 1 d U
O19 O 0.1875(7) 0.2941(7) 0.4559(7) 0.0228(16) Uani 1 1 d U
O20 O 0.4544(8) 0.7055(8) 0.2904(8) 0.029(2) Uani 1 1 d U
O21 O 0.1441(7) 0.5031(7) 0.3400(7) 0.0220(16) Uani 1 1 d U
O22 O 0.0547(8) 0.3141(8) 0.2903(8) 0.0280(18) Uani 1 1 d U
O23 O 0.3209(8) 0.4845(7) 0.1831(7) 0.0234(16) Uani 1 1 d U
O24 O 0.5608(8) 0.4010(7) 0.1848(7) 0.0257(16) Uani 1 1 d U
O25 O -0.0046(9) 0.2227(8) 0.0970(9) 0.039(3) Uani 1 1 d U
O26 O 0.1196(8) 0.4040(7) 0.1613(8) 0.0266(18) Uani 1 1 d U
O27 O 0.1917(8) 0.6018(7) 0.2049(7) 0.024(2) Uani 1 1 d U
O28 O 0.0607(8) 0.4182(7) 0.4684(8) 0.027(2) Uani 1 1 d U
O29 O 0.2738(7) 0.4772(7) 0.4945(7) 0.0202(12) Uani 1 1 d U
O30 O 0.2539(8) 0.6740(7) 0.4991(7) 0.025(2) Uani 1 1 d U
O31 O 0.2719(8) 0.4391(8) 0.6814(8) 0.028(2) Uani 1 1 d U
O32 O 0.3409(7) 0.5660(7) 0.3610(7) 0.0204(17) Uani 1 1 d U
O33 O 0.5237(8) 0.2132(7) 0.3337(7) 0.0248(15) Uani 1 1 d U
O34 O 0.4739(9) 0.5348(9) 0.0984(8) 0.036(2) Uani 1 1 d U
O35 O 0.1431(8) 0.1718(7) 0.2428(8) 0.0251(12) Uani 1 1 d U
O36 O 0.5062(7) 0.5277(7) 0.2988(7) 0.0202(12) Uani 1 1 d U
C1 C 0.7682(17) 0.2053(15) -0.1092(15) 0.056(3) Uani 1 1 d U
H1A H 0.8193 0.2042 -0.1409 0.068 Uiso 1 1 calc R
C2 C 0.7477(17) 0.1436(15) -0.0519(15) 0.055(3) Uani 1 1 d U
H2A H 0.7849 0.1002 -0.0432 0.066 Uiso 1 1 calc R
C3 C 0.6775(17) 0.1450(15) -0.0099(15) 0.051(2) Uani 1 1 d U
C4 C 0.6229(16) 0.2109(15) -0.0213(14) 0.051(2) Uani 1 1 d U
H4A H 0.5738 0.2127 0.0127 0.061 Uiso 1 1 calc R
C5 C 0.6398(17) 0.2741(15) -0.0818(15) 0.054(3) Uani 1 1 d U
H5A H 0.6013 0.3160 -0.0932 0.065 Uiso 1 1 calc R
C6 C 0.6623(17) 0.0753(15) 0.0532(15) 0.052(2) Uani 1 1 d U
H6A H 0.7065 0.0378 0.0598 0.063 Uiso 1 1 calc R
C7 C 0.5978(16) 0.0636(14) 0.0964(14) 0.047(2) Uani 1 1 d U
H7A H 0.5524 0.0997 0.0876 0.057 Uiso 1 1 calc R
C8 C 0.5832(16) -0.0018(14) 0.1615(14) 0.046(2) Uani 1 1 d U
C9 C 0.5104(15) 0.0037(13) 0.2109(13) 0.041(2) Uani 1 1 d U
H9A H 0.4661 0.0401 0.1980 0.049 Uiso 1 1 calc R
C10 C 0.5081(15) -0.0478(13) 0.2796(13) 0.043(2) Uani 1 1 d U
H10A H 0.4651 -0.0415 0.3195 0.051 Uiso 1 1 calc R
C11 C 0.6198(16) -0.1262(14) 0.2378(14) 0.046(3) Uani 1 1 d U
H11A H 0.6472 -0.1774 0.2406 0.055 Uiso 1 1 calc R
C12 C 0.6373(16) -0.0694(14) 0.1753(14) 0.048(2) Uani 1 1 d U
H12A H 0.6854 -0.0747 0.1409 0.058 Uiso 1 1 calc R
C13 C 0.7365(14) 0.5333(14) 0.0823(13) 0.041(2) Uani 1 1 d U
H13A H 0.6863 0.5644 0.0763 0.049 Uiso 1 1 calc R
C14 C 0.8160(14) 0.5592(15) 0.0432(13) 0.044(2) Uani 1 1 d U
H14A H 0.8230 0.6080 0.0092 0.053 Uiso 1 1 calc R
C15 C 0.8909(14) 0.5055(14) 0.0575(13) 0.040(2) Uani 1 1 d U
C16 C 0.8855(15) 0.4349(14) 0.1094(13) 0.045(2) Uani 1 1 d U
H16A H 0.9336 0.4017 0.1181 0.053 Uiso 1 1 calc R
C17 C 0.8053(14) 0.4187(14) 0.1460(13) 0.044(2) Uani 1 1 d U
H17A H 0.7978 0.3745 0.1852 0.053 Uiso 1 1 calc R
C18 C 0.9773(14) 0.5314(15) 0.0158(13) 0.043(3) Uani 1 1 d U
H18A H 1.0019 0.5953 0.0111 0.051 Uiso 1 1 calc R
C19 C 1.122(2) 0.7396(17) 0.3392(19) 0.072(3) Uani 1 1 d U
H19A H 1.1902 0.7461 0.3452 0.086 Uiso 1 1 calc R
C20 C 1.084(2) 0.8135(18) 0.321(2) 0.0788(18) Uani 1 1 d U
H20A H 1.1277 0.8687 0.3115 0.095 Uiso 1 1 calc R
C21 C 0.984(2) 0.8107(15) 0.316(2) 0.0788(18) Uani 1 1 d DU
C22 C 0.922(2) 0.7249(17) 0.329(2) 0.076(3) Uani 1 1 d U
H22A H 0.8535 0.7166 0.3273 0.092 Uiso 1 1 calc R
C23 C 0.9663(18) 0.6526(16) 0.3459(18) 0.066(3) Uani 1 1 d U
H23A H 0.9262 0.5956 0.3558 0.080 Uiso 1 1 calc R
C24 C 0.8885(19) 1.1878(17) 0.346(2) 0.074(3) Uani 1 1 d U
H24A H 0.9157 1.2328 0.3129 0.089 Uiso 1 1 calc R
C25 C 0.945(2) 1.1247(17) 0.377(2) 0.0792(18) Uani 1 1 d U
H25A H 1.0082 1.1292 0.3633 0.095 Uiso 1 1 calc R
C26 C 0.907(2) 1.0583(18) 0.426(2) 0.0792(18) Uani 1 1 d U
C27 C 0.8126(19) 1.0594(17) 0.440(2) 0.077(3) Uani 1 1 d U
H27A H 0.7800 1.0136 0.4695 0.092 Uiso 1 1 calc R
C28 C 0.7661(19) 1.1234(17) 0.412(2) 0.073(3) Uani 1 1 d U
H28A H 0.7058 1.1240 0.4293 0.088 Uiso 1 1 calc R
C29 C 0.9628(19) 0.9778(18) 0.4485(19) 0.0792(18) Uani 1 1 d U
H29A H 0.9084 0.9296 0.4629 0.095 Uiso 1 1 calc R
C30 C 0.967(2) 0.9204(14) 0.342(2) 0.0788(18) Uani 1 1 d DU
H30A H 1.0207 0.9641 0.3228 0.095 Uiso 1 1 calc R
H30B H 0.9041 0.9168 0.2981 0.095 Uiso 1 1 calc R
N1 N 0.7141(14) 0.2694(13) -0.1210(12) 0.056(3) Uani 1 1 d U
H1B H 0.7302 0.3093 -0.1566 0.068 Uiso 0.5 1 calc R
N2 N 0.5645(12) -0.1073(11) 0.2930(11) 0.044(2) Uani 1 1 d U
H2B H 0.5635 -0.1342 0.3411 0.053 Uiso 0.5 1 calc R
N3 N 0.7314(12) 0.4663(11) 0.1272(10) 0.042(2) Uani 1 1 d U
H3A H 0.6780 0.4482 0.1481 0.051 Uiso 0.5 1 calc R
N4 N 1.0615(14) 0.6604(13) 0.3481(15) 0.067(3) Uani 1 1 d U
H4B H 1.0844 0.6123 0.3556 0.081 Uiso 0.5 1 calc R
N5 N 0.8021(15) 1.1846(13) 0.3633(15) 0.070(3) Uani 1 1 d U
H5B H 0.7686 1.2220 0.3427 0.084 Uiso 0.5 1 calc R
O1W O 0.865(2) 0.4074(18) 0.3629(19) 0.047(3) Uani 0.50 1 d PU
H1WB H 0.8289 0.3486 0.3492 0.057 Uiso 0.50 1 d PR
H1WA H 0.9174 0.4123 0.4053 0.057 Uiso 0.50 1 d PR
O2W O 0.311(3) 0.868(2) 0.344(2) 0.086(9) Uani 0.50 1 d PU
H2WB H 0.2996 0.9200 0.3237 0.104 Uiso 0.50 1 d PR
H2WA H 0.3488 0.8695 0.3976 0.104 Uiso 0.50 1 d PR

loop_
_atom_site_aniso_label
_atom_site_aniso_U_11
_atom_site_aniso_U_22
_atom_site_aniso_U_33
_atom_site_aniso_U_23
_atom_site_aniso_U_13
_atom_site_aniso_U_12
W1 0.0313(4) 0.0183(3) 0.0392(4) 0.0095(3) 0.0196(3) 0.0109(3)
W2 0.0301(4) 0.0252(4) 0.0347(4) 0.0085(3) 0.0222(3) 0.0119(3)
W3 0.0283(4) 0.0189(4) 0.0423(4) 0.0053(3) 0.0180(3) 0.0039(3)
W4 0.0304(4) 0.0258(4) 0.0296(4) 0.0033(3) 0.0149(3) 0.0094(3)
W5 0.0218(4) 0.0310(4) 0.0382(4) 0.0067(3) 0.0117(3) 0.0071(3)
W6 0.0288(4) 0.0267(4) 0.0282(4) 0.0114(3) 0.0174(3) 0.0112(3)
W7 0.0285(4) 0.0293(4) 0.0369(4) 0.0142(3) 0.0150(3) 0.0135(3)
W8 0.0230(4) 0.0304(4) 0.0399(4) 0.0106(3) 0.0195(3) 0.0087(3)
W9 0.0310(4) 0.0230(4) 0.0415(4) 0.0134(3) 0.0217(3) 0.0065(3)
Sb1 0.0284(6) 0.0268(6) 0.0401(6) 0.0182(5) 0.0254(5) 0.0158(5)
V1 0.0172(13) 0.0108(12) 0.0232(13) 0.0067(10) 0.0136(10) 0.0069(10)
V2 0.0199(14) 0.0112(12) 0.0234(13) 0.0080(10) 0.0172(11) 0.0067(10)
V3 0.0119(12) 0.0115(12) 0.0205(12) 0.0079(10) 0.0129(10) 0.0047(10)
O1 0.022(3) 0.017(3) 0.033(3) 0.010(2) 0.018(2) 0.006(2)
O2 0.027(3) 0.020(3) 0.031(3) 0.011(2) 0.023(2) 0.008(2)
O3 0.036(6) 0.032(5) 0.039(6) 0.005(5) 0.016(5) 0.011(5)
O4 0.030(3) 0.024(3) 0.032(3) 0.009(3) 0.020(3) 0.008(3)
O5 0.024(2) 0.020(2) 0.037(2) 0.007(2) 0.015(2) 0.008(2)
O6 0.037(3) 0.026(3) 0.036(3) 0.014(3) 0.026(3) 0.010(3)
O7 0.030(3) 0.020(3) 0.035(3) 0.008(3) 0.020(3) 0.009(3)
O8 0.037(6) 0.024(5) 0.044(6) 0.009(5) 0.020(5) 0.004(4)
O9 0.036(4) 0.034(4) 0.044(4) 0.016(4) 0.027(4) 0.016(4)
O10 0.032(3) 0.022(3) 0.036(3) 0.009(3) 0.023(3) 0.010(3)
O11 0.030(5) 0.017(5) 0.046(5) 0.013(4) 0.025(4) 0.008(4)
O12 0.027(3) 0.022(3) 0.036(3) 0.008(3) 0.019(3) 0.006(3)
O13 0.027(3) 0.020(3) 0.032(3) 0.008(3) 0.019(2) 0.008(2)
O14 0.027(3) 0.020(3) 0.036(3) 0.013(3) 0.022(3) 0.011(3)
O15 0.027(3) 0.020(3) 0.034(3) 0.010(3) 0.021(3) 0.010(3)
O16 0.025(3) 0.017(3) 0.031(3) 0.011(3) 0.024(3) 0.011(3)
O17 0.033(5) 0.026(5) 0.043(5) 0.016(4) 0.027(4) 0.006(4)
O18 0.023(3) 0.021(3) 0.033(3) 0.009(3) 0.019(3) 0.010(3)
O19 0.020(3) 0.018(3) 0.037(3) 0.009(3) 0.016(3) 0.008(3)
O20 0.027(5) 0.026(5) 0.034(5) 0.008(4) 0.011(4) 0.004(4)
O21 0.017(3) 0.024(3) 0.033(3) 0.011(3) 0.017(3) 0.009(3)
O22 0.021(3) 0.027(3) 0.040(3) 0.007(3) 0.016(3) 0.007(3)
O23 0.022(3) 0.024(3) 0.031(3) 0.008(3) 0.020(3) 0.008(3)
O24 0.029(3) 0.027(3) 0.034(3) 0.013(3) 0.025(3) 0.015(3)
O25 0.037(6) 0.032(6) 0.045(6) 0.000(5) 0.017(5) 0.005(5)
O26 0.021(3) 0.025(3) 0.039(4) 0.010(3) 0.014(3) 0.009(3)
O27 0.024(5) 0.024(5) 0.031(5) 0.016(4) 0.015(4) 0.008(4)
O28 0.026(5) 0.024(5) 0.043(5) 0.011(4) 0.023(4) 0.013(4)
O29 0.021(2) 0.019(2) 0.030(2) 0.012(2) 0.019(2) 0.008(2)
O30 0.022(5) 0.023(5) 0.034(5) 0.005(4) 0.017(4) 0.006(4)
O31 0.025(5) 0.027(5) 0.036(5) 0.009(4) 0.023(4) 0.002(4)
O32 0.019(3) 0.020(3) 0.028(3) 0.010(3) 0.015(3) 0.006(3)
O33 0.032(3) 0.020(3) 0.035(3) 0.011(2) 0.024(2) 0.014(2)
O34 0.037(5) 0.038(5) 0.040(5) 0.011(4) 0.023(4) 0.010(4)
O35 0.024(2) 0.020(2) 0.037(2) 0.007(2) 0.015(2) 0.008(2)
O36 0.021(2) 0.019(2) 0.030(2) 0.012(2) 0.019(2) 0.008(2)
C1 0.063(5) 0.051(5) 0.056(5) 0.018(4) 0.025(4) 0.007(4)
C2 0.062(4) 0.050(4) 0.054(4) 0.019(4) 0.021(4) 0.009(4)
C3 0.058(4) 0.048(4) 0.051(4) 0.018(4) 0.022(4) 0.010(4)
C4 0.055(4) 0.049(4) 0.051(4) 0.015(3) 0.025(3) 0.010(3)
C5 0.059(4) 0.052(4) 0.054(4) 0.017(4) 0.021(4) 0.012(4)
C6 0.059(4) 0.047(4) 0.053(4) 0.014(4) 0.022(4) 0.010(4)
C7 0.055(4) 0.042(4) 0.049(4) 0.014(3) 0.022(3) 0.011(3)
C8 0.057(4) 0.038(4) 0.047(4) 0.014(4) 0.023(4) 0.012(4)
C9 0.050(4) 0.033(3) 0.045(3) 0.013(3) 0.023(3) 0.012(3)
C10 0.051(4) 0.035(4) 0.047(4) 0.011(3) 0.022(3) 0.011(3)
C11 0.057(5) 0.038(4) 0.049(4) 0.014(4) 0.024(4) 0.011(4)
C12 0.057(4) 0.042(4) 0.049(4) 0.012(4) 0.024(4) 0.012(4)
C13 0.039(4) 0.051(4) 0.043(4) 0.017(4) 0.025(4) 0.016(4)
C14 0.043(5) 0.055(5) 0.045(4) 0.018(4) 0.027(4) 0.015(4)
C15 0.039(4) 0.052(5) 0.041(4) 0.021(4) 0.026(4) 0.015(4)
C16 0.043(4) 0.054(4) 0.046(4) 0.020(4) 0.027(4) 0.013(4)
C17 0.045(4) 0.049(4) 0.047(4) 0.020(3) 0.026(3) 0.014(3)
C18 0.041(5) 0.054(5) 0.044(5) 0.022(4) 0.025(4) 0.014(4)
C19 0.069(5) 0.057(5) 0.119(5) 0.044(5) 0.054(5) 0.031(5)
C20 0.075(3) 0.060(3) 0.127(3) 0.044(3) 0.053(3) 0.029(3)
C21 0.075(3) 0.060(3) 0.127(3) 0.044(3) 0.053(3) 0.029(3)
C22 0.072(5) 0.060(4) 0.125(5) 0.043(4) 0.054(4) 0.030(4)
C23 0.065(5) 0.053(5) 0.111(5) 0.042(4) 0.055(4) 0.029(4)
C24 0.069(5) 0.054(5) 0.126(6) 0.047(5) 0.053(5) 0.029(5)
C25 0.074(3) 0.059(3) 0.130(4) 0.044(3) 0.051(3) 0.029(3)
C26 0.074(3) 0.059(3) 0.130(4) 0.044(3) 0.051(3) 0.029(3)
C27 0.073(5) 0.055(4) 0.128(5) 0.047(4) 0.052(4) 0.028(4)
C28 0.066(5) 0.056(5) 0.127(6) 0.043(5) 0.058(5) 0.031(5)
C29 0.074(3) 0.059(3) 0.130(4) 0.044(3) 0.051(3) 0.029(3)
C30 0.075(3) 0.060(3) 0.127(3) 0.044(3) 0.053(3) 0.029(3)
N1 0.063(5) 0.052(4) 0.054(4) 0.021(4) 0.023(4) 0.004(4)
N2 0.058(5) 0.036(4) 0.045(4) 0.014(4) 0.027(4) 0.013(4)
N3 0.042(4) 0.051(4) 0.043(4) 0.016(3) 0.028(3) 0.012(3)
N4 0.068(5) 0.051(5) 0.116(5) 0.048(5) 0.052(5) 0.034(4)
N5 0.067(5) 0.049(5) 0.127(5) 0.046(5) 0.054(5) 0.035(4)
O1W 0.046(5) 0.043(5) 0.066(5) 0.026(5) 0.028(5) 0.018(5)
O2W 0.074(15) 0.071(15) 0.088(16) 0.021(14) -0.012(14) -0.003(14)

loop_
_atom_type_symbol
_atom_type_description
_atom_type_scat_dispersion_real
_atom_type_scat_dispersion_imag
_atom_type_scat_source
C C 0.0033 0.0016 'International Tables Vol C Tables 4.2.6.8 and 6.1.1.4'
H H 0.0000 0.0000 'International Tables Vol C Tables 4.2.6.8 and 6.1.1.4'
N N 0.0061 0.0033 'International Tables Vol C Tables 4.2.6.8 and 6.1.1.4'
O O 0.0106 0.0060 'International Tables Vol C Tables 4.2.6.8 and 6.1.1.4'
Sb Sb -0.5866 1.5461 'International Tables Vol C Tables 4.2.6.8 and 6.1.1.4'
V V 0.3005 0.5294 'International Tables Vol C Tables 4.2.6.8 and 6.1.1.4'
W W -0.8490 6.8722 'International Tables Vol C Tables 4.2.6.8 and 6.1.1.4'

loop_
_geom_angle_atom_site_label_1
_geom_angle_atom_site_label_2
_geom_angle_atom_site_label_3
_geom_angle
_geom_angle_site_symmetry_1
_geom_angle_site_symmetry_3
O11 W1 O15 99.8(4) . .
O11 W1 O33 101.4(4) . .
O15 W1 O33 157.8(4) . .
O11 W1 O10 104.2(5) . .
O15 W1 O10 92.7(4) . .
O33 W1 O10 88.4(4) . .
O11 W1 O16 101.5(5) . .
O15 W1 O16 82.8(4) . .
O33 W1 O16 86.7(4) . .
O10 W1 O16 154.3(4) . .
O11 W1 O13 174.3(4) . .
O15 W1 O13 76.1(4) . .
O33 W1 O13 83.2(4) . .
O10 W1 O13 72.3(4) . .
O16 W1 O13 82.0(4) . .
O9 W2 O33 98.0(5) . .
O9 W2 O6 101.6(5) . .
O33 W2 O6 97.3(5) . .
O9 W2 O24 101.0(5) . .
O33 W2 O24 160.1(4) . .
O6 W2 O24 84.8(4) . .
O9 W2 O14 101.7(5) . .
O33 W2 O14 84.6(4) . .
O6 W2 O14 156.1(4) . .
O24 W2 O14 85.7(4) . .
O9 W2 O2 170.7(4) . .
O33 W2 O2 90.8(4) . .
O6 W2 O2 74.2(4) . .
O24 W2 O2 70.6(4) . .
O14 W2 O2 82.0(4) . .
O8 W3 O7 99.4(5) . .
O8 W3 O12 101.7(5) . .
O7 W3 O12 158.9(4) . .
O8 W3 O35 101.4(5) . .
O7 W3 O35 87.8(4) . .
O12 W3 O35 88.2(4) . .
O8 W3 O10 97.8(5) . .
O7 W3 O10 90.3(4) . .
O12 W3 O10 86.8(4) . .
O35 W3 O10 160.8(4) . .
O8 W3 O13 167.6(5) . .
O7 W3 O13 88.7(4) . .
O12 W3 O13 70.5(4) . .
O35 W3 O13 88.3(4) . .
O10 W3 O13 72.5(4) . .
O3 W4 O7 102.0(5) . .
O3 W4 O5 100.7(5) . .
O7 W4 O5 93.0(4) . .
O3 W4 O4 99.8(5) . .
O7 W4 O4 158.2(5) . .
O5 W4 O4 83.8(4) . .
O3 W4 O6 99.8(5) . .
O7 W4 O6 83.1(4) . .
O5 W4 O6 159.4(5) . .
O4 W4 O6 92.3(4) . .
O3 W4 O2 169.7(4) . .
O7 W4 O2 83.6(4) . .
O5 W4 O2 87.4(4) . .
O4 W4 O2 74.7(4) . .
O6 W4 O2 72.0(4) . .
O25 W5 O5 102.0(5) . .
O25 W5 O22 99.9(5) . .
O5 W5 O22 157.9(5) . .
O25 W5 O26 93.8(5) . .
O5 W5 O26 89.8(4) . .
O22 W5 O26 86.1(4) . .
O25 W5 O35 107.8(5) . .
O5 W5 O35 86.1(4) . .
O22 W5 O35 89.8(4) . .
O26 W5 O35 158.5(4) . .
O25 W5 O1 167.0(4) . .
O5 W5 O1 85.6(4) . .
O22 W5 O1 72.4(4) . .
O26 W5 O1 75.5(4) . .
O35 W5 O1 83.1(4) . .
O25 W5 W7 124.5(4) . .
O5 W5 W7 87.6(3) . .
O22 W5 W7 77.8(3) . .
O26 W5 W7 31.0(3) . .
O35 W5 W7 127.6(3) . .
O1 W5 W7 44.5(2) . .
O34 W6 O4 99.6(5) . .
O34 W6 O23 96.2(5) . .
O4 W6 O23 92.1(4) . .
O34 W6 O24 103.5(5) . .
O4 W6 O24 90.3(5) . .
O23 W6 O24 159.4(4) . .
O34 W6 O36 104.6(5) . .
O4 W6 O36 155.8(4) . .
O23 W6 O36 85.9(4) . .
O24 W6 O36 83.6(4) . .
O34 W6 O2 173.8(4) . .
O4 W6 O2 77.3(4) . .
O23 W6 O2 89.2(4) . .
O24 W6 O2 71.4(4) . .
O36 W6 O2 78.6(4) . .
O27 W7 O23 103.0(4) . .
O27 W7 O26 98.6(5) . .
O23 W7 O26 92.9(4) . .
O27 W7 O21 95.3(4) . .
O23 W7 O21 160.4(4) . .
O26 W7 O21 91.2(4) . .
O27 W7 O32 105.2(4) . .
O23 W7 O32 85.0(4) . .
O26 W7 O32 156.0(4) . .
O21 W7 O32 83.4(4) . .
O27 W7 O1 172.5(4) . .
O23 W7 O1 83.7(4) . .
O26 W7 O1 77.7(4) . .
O21 W7 O1 78.4(4) . .
O32 W7 O1 78.3(4) . .
O27 W7 W8 128.9(3) . .
O23 W7 W8 127.9(3) . .
O26 W7 W8 84.0(3) . .
O21 W7 W8 33.8(3) . .
O32 W7 W8 78.6(3) . .
O1 W7 W8 44.7(2) . .
O27 W7 W5 130.7(3) . .
O23 W7 W5 88.8(3) . .
O26 W7 W5 32.4(3) . .
O21 W7 W5 84.5(3) . .
O32 W7 W5 123.6(3) . .
O1 W7 W5 45.3(3) . .
W8 W7 W5 62.16(3) . .
O28 W8 O22 101.6(5) . .
O28 W8 O21 95.9(4) . .
O22 W8 O21 86.3(4) . .
O28 W8 O19 103.8(4) . .
O22 W8 O19 95.4(4) . .
O21 W8 O19 159.5(4) . .
O28 W8 O29 100.9(5) . .
O22 W8 O29 157.4(4) . .
O21 W8 O29 89.1(4) . .
O19 W8 O29 81.5(4) . .
O28 W8 O1 171.8(5) . .
O22 W8 O1 73.2(4) . .
O21 W8 O1 77.7(4) . .
O19 W8 O1 83.2(4) . .
O29 W8 O1 84.2(4) . .
O28 W8 W7 128.8(3) . .
O22 W8 W7 78.1(3) . .
O21 W8 W7 33.1(3) . .
O19 W8 W7 127.3(3) . .
O29 W8 W7 86.1(3) . .
O1 W8 W7 44.6(2) . .
O17 W9 O12 104.2(5) . .
O17 W9 O18 98.2(5) . .
O12 W9 O18 157.1(4) . .
O17 W9 O19 104.3(5) . .
O12 W9 O19 91.5(4) . .
O18 W9 O19 87.4(4) . .
O17 W9 O15 92.8(5) . .
O12 W9 O15 90.3(4) . .
O18 W9 O15 83.9(4) . .
O19 W9 O15 161.8(4) . .
O17 W9 O13 168.9(4) . .
O12 W9 O13 72.6(4) . .
O18 W9 O13 84.5(4) . .
O19 W9 O13 86.5(4) . .
O15 W9 O13 76.8(4) . .
O13 Sb1 O2 91.3(4) . .
O13 Sb1 O1 95.2(4) . .
O2 Sb1 O1 89.9(4) . .
O20 V1 O32 102.2(5) . .
O20 V1 O36 107.8(5) . .
O32 V1 O36 92.1(4) . .
O20 V1 O16 111.9(5) . 2_666
O32 V1 O16 78.9(4) . 2_666
O36 V1 O16 140.3(4) . 2_666
O20 V1 O18 119.0(5) . 2_666
O32 V1 O18 138.8(4) . 2_666
O36 V1 O18 75.7(4) . 2_666
O16 V1 O18 85.9(4) 2_666 2_666
O20 V1 V2 116.4(4) . .
O32 V1 V2 40.9(3) . .
O36 V1 V2 119.3(3) . .
O16 V1 V2 38.4(3) 2_666 .
O18 V1 V2 112.5(3) 2_666 .
O30 V2 O16 108.0(5) . 2_666
O30 V2 O29 113.4(5) . .
O16 V2 O29 138.6(4) 2_666 .
O30 V2 O32 112.5(5) . .
O16 V2 O32 78.4(4) 2_666 .
O29 V2 O32 86.3(4) . .
O30 V2 O14 109.2(5) . 2_666
O16 V2 O14 89.2(4) 2_666 2_666
O29 V2 O14 77.1(4) . 2_666
O32 V2 O14 138.2(4) . 2_666
O30 V2 V1 120.6(4) . .
O16 V2 V1 40.3(3) 2_666 .
O29 V2 V1 112.8(3) . .
O32 V2 V1 38.4(3) . .
O14 V2 V1 115.9(3) 2_666 .
O30 V2 V3 122.1(4) . .
O16 V2 V3 114.0(3) 2_666 .
O29 V2 V3 39.9(3) . .
O32 V2 V3 113.5(3) . .
O14 V2 V3 37.6(3) 2_666 .
V1 V2 V3 117.29(9) . .
O31 V3 O14 110.5(5) . 2_666
O31 V3 O18 109.9(5) . .
O14 V3 O18 139.6(4) 2_666 .
O31 V3 O29 106.3(5) . .
O14 V3 O29 76.5(4) 2_666 .
O18 V3 O29 92.9(4) . .
O31 V3 O36 111.1(5) . 2_666
O14 V3 O36 89.5(4) 2_666 2_666
O18 V3 O36 75.5(4) . 2_666
O29 V3 O36 142.6(4) . 2_666
O31 V3 V2 118.0(4) . .
O14 V3 V2 39.8(3) 2_666 .
O18 V3 V2 116.9(3) . .
O29 V3 V2 37.1(3) . .
O36 V3 V2 118.0(3) 2_666 .
Sb1 O1 W7 119.1(5) . .
Sb1 O1 W8 114.1(5) . .
W7 O1 W8 90.7(3) . .
Sb1 O1 W5 137.6(5) . .
W7 O1 W5 90.2(4) . .
W8 O1 W5 93.8(4) . .
Sb1 O2 W6 116.0(5) . .
Sb1 O2 W2 113.8(5) . .
W6 O2 W2 98.0(3) . .
Sb1 O2 W4 137.0(5) . .
W6 O2 W4 90.1(4) . .
W2 O2 W4 94.0(3) . .
W6 O4 W4 117.9(5) . .
W4 O5 W5 148.3(6) . .
W2 O6 W4 119.8(5) . .
W3 O7 W4 148.4(6) . .
W1 O10 W3 120.9(5) . .
W9 O12 W3 121.0(5) . .
Sb1 O13 W9 113.5(5) . .
Sb1 O13 W3 134.1(5) . .
W9 O13 W3 95.8(4) . .
Sb1 O13 W1 117.9(5) . .
W9 O13 W1 92.1(4) . .
W3 O13 W1 94.2(4) . .
V3 O14 W2 126.0(5) 2_666 .
V3 O14 V2 102.5(5) 2_666 2_666
W2 O14 V2 127.8(5) . 2_666
W1 O15 W9 115.0(5) . .
V2 O16 W1 128.1(5) 2_666 .
V2 O16 V1 101.3(5) 2_666 2_666
W1 O16 V1 126.3(5) . 2_666
W9 O18 V3 127.0(5) . .
W9 O18 V1 124.4(5) . 2_666
V3 O18 V1 104.4(5) . 2_666
W8 O19 W9 159.5(6) . .
W7 O21 W8 113.1(5) . .
W8 O22 W5 120.6(5) . .
W7 O23 W6 157.9(6) . .
W2 O24 W6 120.1(5) . .
W7 O26 W5 116.6(5) . .
V2 O29 W8 122.4(5) . .
V2 O29 V3 103.0(5) . .
W8 O29 V3 131.8(5) . .
V1 O32 V2 100.7(5) . .
V1 O32 W7 128.3(5) . .
V2 O32 W7 126.3(5) . .
W2 O33 W1 157.5(6) . .
W3 O35 W5 150.3(6) . .
V1 O36 W6 126.9(5) . .
V1 O36 V3 103.9(5) . 2_666
W6 O36 V3 125.4(5) . 2_666
C2 C1 N1 120(2) . .
C2 C1 H1A 120.0 . .
N1 C1 H1A 120.0 . .
C3 C2 C1 120(2) . .
C3 C2 H2A 120.2 . .
C1 C2 H2A 120.2 . .
C2 C3 C4 120(2) . .
C2 C3 C6 115(2) . .
C4 C3 C6 124.2(19) . .
C5 C4 C3 122(2) . .
C5 C4 H4A 119.1 . .
C3 C4 H4A 119.1 . .
N1 C5 C4 114(2) . .
N1 C5 H5A 123.0 . .
C4 C5 H5A 123.0 . .
C7 C6 C3 125(2) . .
C7 C6 H6A 117.4 . .
C3 C6 H6A 117.4 . .
C6 C7 C8 126(2) . .
C6 C7 H7A 116.8 . .
C8 C7 H7A 116.8 . .
C9 C8 C12 119.1(18) . .
C9 C8 C7 116.4(18) . .
C12 C8 C7 124.5(18) . .
C10 C9 C8 115.0(18) . .
C10 C9 H9A 122.5 . .
C8 C9 H9A 122.5 . .
N2 C10 C9 123.1(18) . .
N2 C10 H10A 118.5 . .
C9 C10 H10A 118.5 . .
N2 C11 C12 117.6(19) . .
N2 C11 H11A 121.2 . .
C12 C11 H11A 121.2 . .
C11 C12 C8 120.5(19) . .
C11 C12 H12A 119.7 . .
C8 C12 H12A 119.7 . .
N3 C13 C14 118.7(18) . .
N3 C13 H13A 120.6 . .
C14 C13 H13A 120.6 . .
C13 C14 C15 116.0(18) . .
C13 C14 H14A 122.0 . .
C15 C14 H14A 122.0 . .
C16 C15 C18 118.5(17) . .
C16 C15 C14 124.1(16) . .
C18 C15 C14 117.3(16) . .
C17 C16 C15 113.5(18) . .
C17 C16 H16A 123.2 . .
C15 C16 H16A 123.2 . .
C16 C17 N3 121.7(18) . .
C16 C17 H17A 119.1 . .
N3 C17 H17A 119.1 . .
C18 C18 C15 123(2) 2_765 .
C18 C18 H18A 118.4 2_765 .
C15 C18 H18A 118.4 . .
N4 C19 C20 120(2) . .
N4 C19 H19A 120.1 . .
C20 C19 H19A 120.1 . .
C19 C20 C21 123(2) . .
C19 C20 H20A 118.4 . .
C21 C20 H20A 118.4 . .
C20 C21 C22 115(2) . .
C20 C21 C30 114(2) . .
C22 C21 C30 125(2) . .
C23 C22 C21 117(2) . .
C23 C22 H22A 121.3 . .
C21 C22 H22A 121.3 . .
N4 C23 C22 123(2) . .
N4 C23 H23A 118.3 . .
C22 C23 H23A 118.3 . .
N5 C24 C25 123(2) . .
N5 C24 H24A 118.7 . .
C25 C24 H24A 118.7 . .
C26 C25 C24 119(2) . .
C26 C25 H25A 120.3 . .
C24 C25 H25A 120.3 . .
C25 C26 C27 114(2) . .
C25 C26 C29 120(2) . .
C27 C26 C29 126(2) . .
C28 C27 C26 123(2) . .
C28 C27 H27A 118.4 . .
C26 C27 H27A 118.4 . .
N5 C28 C27 122(2) . .
N5 C28 H28A 118.8 . .
C27 C28 H28A 118.8 . .
C29 C29 C26 106(2) 2_776 .
C29 C29 C30 138(3) 2_776 .
C26 C29 C30 104.8(19) . .
C29 C29 H29A 101.1 2_776 .
C26 C29 H29A 101.1 . .
C30 C29 H29A 101.1 . .
C29 C30 C21 126(2) . .
C29 C30 H30A 105.8 . .
C21 C30 H30A 105.8 . .
C29 C30 H30B 105.8 . .
C21 C30 H30B 105.8 . .
H30A C30 H30B 106.2 . .
C5 N1 C1 124.1(19) . .
C5 N1 H1B 118.0 . .
C1 N1 H1B 118.0 . .
C11 N2 C10 123.0(18) . .
C11 N2 H2B 118.5 . .
C10 N2 H2B 118.5 . .
C13 N3 C17 125.6(16) . .
C13 N3 H3A 117.2 . .
C17 N3 H3A 117.2 . .
C19 N4 C23 120.7(19) . .
C19 N4 H4B 119.7 . .
C23 N4 H4B 119.7 . .
C24 N5 C28 118(2) . .
C24 N5 H5B 120.9 . .
C28 N5 H5B 120.9 . .
H1WB O1W H1WA 107.1 . .
H2WB O2W H2WA 125.3 . .

loop_
_geom_bond_atom_site_label_1
_geom_bond_atom_site_label_2
_geom_bond_distance
_geom_bond_site_symmetry_2
W1 O11 1.774(10) .
W1 O15 1.872(9) .
W1 O33 1.879(10) .
W1 O10 1.897(11) .
W1 O16 1.943(10) .
W1 O13 2.377(10) .
W2 O9 1.740(10) .
W2 O33 1.855(10) .
W2 O6 1.921(12) .
W2 O24 1.969(10) .
W2 O14 1.971(11) .
W2 O2 2.307(10) .
W3 O8 1.689(11) .
W3 O7 1.853(10) .
W3 O12 1.932(10) .
W3 O35 1.961(10) .
W3 O10 2.022(11) .
W3 O13 2.277(11) .
W4 O3 1.704(11) .
W4 O7 1.883(10) .
W4 O5 1.888(10) .
W4 O4 1.906(10) .
W4 O6 2.005(11) .
W4 O2 2.339(10) .
W5 O25 1.735(12) .
W5 O5 1.917(10) .
W5 O22 1.927(10) .
W5 O26 1.940(10) .
W5 O35 1.975(10) .
W5 O1 2.303(11) .
W5 W7 3.2396(15) .
W6 O34 1.669(11) .
W6 O4 1.886(11) .
W6 O23 1.933(9) .
W6 O24 1.998(10) .
W6 O36 2.000(10) .
W6 O2 2.250(9) .
W7 O27 1.750(10) .
W7 O23 1.865(9) .
W7 O26 1.867(11) .
W7 O21 1.921(9) .
W7 O32 2.019(10) .
W7 O1 2.272(10) .
W7 W8 3.2342(13) .
W8 O28 1.676(9) .
W8 O22 1.920(11) .
W8 O21 1.955(10) .
W8 O19 1.955(10) .
W8 O29 1.980(10) .
W8 O1 2.273(9) .
W9 O17 1.680(10) .
W9 O12 1.896(11) .
W9 O18 1.936(10) .
W9 O19 1.965(10) .
W9 O15 2.047(10) .
W9 O13 2.213(10) .
Sb1 O13 1.919(10) .
Sb1 O2 1.927(9) .
Sb1 O1 2.034(10) .
V1 O20 1.581(11) .
V1 O32 1.908(10) .
V1 O36 1.989(10) .
V1 O16 1.993(10) 2_666
V1 O18 2.059(10) 2_666
V1 V2 3.019(3) .
V2 O30 1.600(10) .
V2 O16 1.911(10) 2_666
V2 O29 1.936(10) .
V2 O32 2.011(10) .
V2 O14 2.053(11) 2_666
V2 V3 3.129(3) .
V3 O31 1.524(10) .
V3 O14 1.957(10) 2_666
V3 O18 1.988(10) .
V3 O29 2.061(10) .
V3 O36 2.070(10) 2_666
O14 V3 1.957(10) 2_666
O14 V2 2.054(11) 2_666
O16 V2 1.911(10) 2_666
O16 V1 1.993(10) 2_666
O18 V1 2.059(10) 2_666
O36 V3 2.070(10) 2_666
C1 C2 1.34(3) .
C1 N1 1.36(3) .
C1 H1A 0.9300 .
C2 C3 1.26(3) .
C2 H2A 0.9300 .
C3 C4 1.39(3) .
C3 C6 1.48(3) .
C4 C5 1.39(3) .
C4 H4A 0.9300 .
C5 N1 1.30(3) .
C5 H5A 0.9300 .
C6 C7 1.20(3) .
C6 H6A 0.9300 .
C7 C8 1.46(3) .
C7 H7A 0.9300 .
C8 C9 1.38(3) .
C8 C12 1.41(3) .
C9 C10 1.35(2) .
C9 H9A 0.9300 .
C10 N2 1.33(2) .
C10 H10A 0.9300 .
C11 N2 1.27(2) .
C11 C12 1.35(3) .
C11 H11A 0.9300 .
C12 H12A 0.9300 .
C13 N3 1.26(2) .
C13 C14 1.35(2) .
C13 H13A 0.9300 .
C14 C15 1.47(2) .
C14 H14A 0.9300 .
C15 C16 1.37(2) .
C15 C18 1.45(2) .
C16 C17 1.32(2) .
C16 H16A 0.9300 .
C17 N3 1.40(2) .
C17 H17A 0.9300 .
C18 C18 1.32(4) 2_765
C18 H18A 0.9300 .
C19 N4 1.29(3) .
C19 C20 1.36(3) .
C19 H19A 0.9300 .
C20 C21 1.38(3) .
C20 H20A 0.9300 .
C21 C22 1.40(3) .
C21 C30 1.681(9) .
C22 C23 1.39(3) .
C22 H22A 0.9300 .
C23 N4 1.31(3) .
C23 H23A 0.9300 .
C24 N5 1.28(3) .
C24 C25 1.44(3) .
C24 H24A 0.9300 .
C25 C26 1.36(3) .
C25 H25A 0.9300 .
C26 C27 1.38(3) .
C26 C29 1.62(3) .
C27 C28 1.34(3) .
C27 H27A 0.9300 .
C28 N5 1.30(3) .
C28 H28A 0.9300 .
C29 C29 1.59(5) 2_776
C29 C30 1.68(3) .
C29 H29A 0.9800 .
C30 H30A 0.9700 .
C30 H30B 0.9700 .
N1 H1B 0.8600 .
N2 H2B 0.8600 .
N3 H3A 0.8600 .
N4 H4B 0.8600 .
N5 H5B 0.8600 .
O1W H1WB 0.8499 .
O1W H1WA 0.8500 .
O2W H2WB 0.9000 .
O2W H2WA 0.8501 .

loop_
_geom_torsion_atom_site_label_1
_geom_torsion_atom_site_label_2
_geom_torsion_atom_site_label_3
_geom_torsion_atom_site_label_4
_geom_torsion
_geom_torsion_site_symmetry_1
_geom_torsion_site_symmetry_4
O25 W5 W7 O27 -0.5(6) . .
O5 W5 W7 O27 102.4(5) . .
O22 W5 W7 O27 -94.2(5) . .
O26 W5 W7 O27 8.7(7) . .
O35 W5 W7 O27 -174.5(5) . .
O1 W5 W7 O27 -171.4(5) . .
O25 W5 W7 O23 -106.7(6) . .
O5 W5 W7 O23 -3.8(4) . .
O22 W5 W7 O23 159.6(5) . .
O26 W5 W7 O23 -97.4(6) . .
O35 W5 W7 O23 79.4(5) . .
O1 W5 W7 O23 82.4(5) . .
O25 W5 W7 O26 -9.2(7) . .
O5 W5 W7 O26 93.7(6) . .
O22 W5 W7 O26 -103.0(7) . .
O35 W5 W7 O26 176.8(7) . .
O1 W5 W7 O26 179.9(7) . .
O25 W5 W7 O21 91.8(6) . .
O5 W5 W7 O21 -165.3(4) . .
O22 W5 W7 O21 -1.9(4) . .
O26 W5 W7 O21 101.0(6) . .
O35 W5 W7 O21 -82.2(5) . .
O1 W5 W7 O21 -79.1(4) . .
O25 W5 W7 O32 170.1(6) . .
O5 W5 W7 O32 -87.0(4) . .
O22 W5 W7 O32 76.4(5) . .
O26 W5 W7 O32 179.4(6) . .
O35 W5 W7 O32 -3.8(5) . .
O1 W5 W7 O32 -0.8(4) . .
O25 W5 W7 O1 170.9(6) . .
O5 W5 W7 O1 -86.2(5) . .
O22 W5 W7 O1 77.2(5) . .
O26 W5 W7 O1 -179.9(7) . .
O35 W5 W7 O1 -3.1(5) . .
O25 W5 W7 W8 118.4(5) . .
O5 W5 W7 W8 -138.7(3) . .
O22 W5 W7 W8 24.7(3) . .
O26 W5 W7 W8 127.7(6) . .
O35 W5 W7 W8 -55.5(4) . .
O1 W5 W7 W8 -52.5(3) . .
O27 W7 W8 O28 1.3(7) . .
O23 W7 W8 O28 176.1(6) . .
O26 W7 W8 O28 -94.9(6) . .
O21 W7 W8 O28 6.5(7) . .
O32 W7 W8 O28 101.7(6) . .
O1 W7 W8 O28 -173.4(6) . .
W5 W7 W8 O28 -120.1(5) . .
O27 W7 W8 O22 96.6(5) . .
O23 W7 W8 O22 -88.5(5) . .
O26 W7 W8 O22 0.5(4) . .
O21 W7 W8 O22 101.8(6) . .
O32 W7 W8 O22 -163.0(4) . .
O1 W7 W8 O22 -78.1(5) . .
W5 W7 W8 O22 -24.8(3) . .
O27 W7 W8 O21 -5.2(7) . .
O23 W7 W8 O21 169.6(7) . .
O26 W7 W8 O21 -101.4(6) . .
O32 W7 W8 O21 95.2(6) . .
O1 W7 W8 O21 -179.9(7) . .
W5 W7 W8 O21 -126.6(6) . .
O27 W7 W8 O19 -175.7(6) . .
O23 W7 W8 O19 -0.9(6) . .
O26 W7 W8 O19 88.1(5) . .
O21 W7 W8 O19 -170.5(7) . .
O32 W7 W8 O19 -75.3(5) . .
O1 W7 W8 O19 9.6(5) . .
W5 W7 W8 O19 62.9(4) . .
O27 W7 W8 O29 -99.6(5) . .
O23 W7 W8 O29 75.3(5) . .
O26 W7 W8 O29 164.3(4) . .
O21 W7 W8 O29 -94.4(6) . .
O32 W7 W8 O29 0.8(4) . .
O1 W7 W8 O29 85.7(5) . .
W5 W7 W8 O29 139.0(3) . .
O27 W7 W8 O1 174.7(6) . .
O23 W7 W8 O1 -10.5(6) . .
O26 W7 W8 O1 78.6(5) . .
O21 W7 W8 O1 179.9(7) . .
O32 W7 W8 O1 -84.9(5) . .
W5 W7 W8 O1 53.3(4) . .
O20 V1 V2 O30 -10.6(7) . .
O32 V1 V2 O30 -88.4(6) . .
O36 V1 V2 O30 -142.7(6) . .
O16 V1 V2 O30 81.9(6) 2_666 .
O18 V1 V2 O30 131.6(6) 2_666 .
O20 V1 V2 O16 -92.5(6) . 2_666
O32 V1 V2 O16 -170.2(6) . 2_666
O36 V1 V2 O16 135.5(6) . 2_666
O18 V1 V2 O16 49.7(5) 2_666 2_666
O20 V1 V2 O29 127.8(6) . .
O32 V1 V2 O29 50.0(5) . .
O36 V1 V2 O29 -4.3(5) . .
O16 V1 V2 O29 -139.7(6) 2_666 .
O18 V1 V2 O29 -90.0(5) 2_666 .
O20 V1 V2 O32 77.7(6) . .
O36 V1 V2 O32 -54.3(6) . .
O16 V1 V2 O32 170.2(6) 2_666 .
O18 V1 V2 O32 -140.0(5) 2_666 .
O20 V1 V2 O14 -146.0(6) . 2_666
O32 V1 V2 O14 136.3(5) . 2_666
O36 V1 V2 O14 82.0(5) . 2_666
O16 V1 V2 O14 -53.5(5) 2_666 2_666
O18 V1 V2 O14 -3.7(5) 2_666 2_666
O20 V1 V2 V3 171.8(5) . .
O32 V1 V2 V3 94.0(4) . .
O36 V1 V2 V3 39.7(4) . .
O16 V1 V2 V3 -95.7(5) 2_666 .
O18 V1 V2 V3 -46.0(3) 2_666 .
O30 V2 V3 O31 9.1(7) . .
O16 V2 V3 O31 141.8(6) 2_666 .
O29 V2 V3 O31 -79.8(6) . .
O32 V2 V3 O31 -130.9(6) . .
O14 V2 V3 O31 88.9(7) 2_666 .
V1 V2 V3 O31 -173.4(5) . .
O30 V2 V3 O14 -79.8(6) . 2_666
O16 V2 V3 O14 52.9(5) 2_666 2_666
O29 V2 V3 O14 -168.7(6) . 2_666
O32 V2 V3 O14 140.2(5) . 2_666
V1 V2 V3 O14 97.7(4) . 2_666
O30 V2 V3 O18 143.7(6) . .
O16 V2 V3 O18 -83.6(5) 2_666 .
O29 V2 V3 O18 54.8(5) . .
O32 V2 V3 O18 3.7(5) . .
O14 V2 V3 O18 -136.5(6) 2_666 .
V1 V2 V3 O18 -38.8(4) . .
O30 V2 V3 O29 88.9(6) . .
O16 V2 V3 O29 -138.4(5) 2_666 .
O32 V2 V3 O29 -51.1(5) . .
O14 V2 V3 O29 168.7(6) 2_666 .
V1 V2 V3 O29 -93.6(4) . .
O30 V2 V3 O36 -129.1(6) . 2_666
O16 V2 V3 O36 3.6(5) 2_666 2_666
O29 V2 V3 O36 142.1(5) . 2_666
O32 V2 V3 O36 90.9(4) . 2_666
O14 V2 V3 O36 -49.3(5) 2_666 2_666
V1 V2 V3 O36 48.5(3) . 2_666
O13 Sb1 O1 W7 -172.6(5) . .
O2 Sb1 O1 W7 -81.3(5) . .
O13 Sb1 O1 W8 82.0(5) . .
O2 Sb1 O1 W8 173.3(5) . .
O13 Sb1 O1 W5 -44.7(7) . .
O2 Sb1 O1 W5 46.6(7) . .
O27 W7 O1 Sb1 -152(3) . .
O23 W7 O1 Sb1 53.4(5) . .
O26 W7 O1 Sb1 147.8(6) . .
O21 W7 O1 Sb1 -118.4(6) . .
O32 W7 O1 Sb1 -32.8(5) . .
W8 W7 O1 Sb1 -118.3(6) . .
W5 W7 O1 Sb1 147.8(7) . .
O27 W7 O1 W8 -33(3) . .
O23 W7 O1 W8 171.7(4) . .
O26 W7 O1 W8 -93.9(4) . .
O21 W7 O1 W8 0.0(4) . .
O32 W7 O1 W8 85.5(4) . .
W5 W7 O1 W8 -93.8(4) . .
O27 W7 O1 W5 61(3) . .
O23 W7 O1 W5 -94.5(4) . .
O26 W7 O1 W5 -0.1(4) . .
O21 W7 O1 W5 93.8(4) . .
O32 W7 O1 W5 179.3(4) . .
W8 W7 O1 W5 93.8(4) . .
O28 W8 O1 Sb1 161(3) . .
O22 W8 O1 Sb1 -147.5(6) . .
O21 W8 O1 Sb1 122.6(5) . .
O19 W8 O1 Sb1 -49.8(5) . .
O29 W8 O1 Sb1 32.3(5) . .
W7 W8 O1 Sb1 122.6(6) . .
O28 W8 O1 W7 39(3) . .
O22 W8 O1 W7 89.9(4) . .
O21 W8 O1 W7 0.0(4) . .
O19 W8 O1 W7 -172.4(4) . .
O29 W8 O1 W7 -90.3(4) . .
O28 W8 O1 W5 -51(3) . .
O22 W8 O1 W5 -0.3(4) . .
O21 W8 O1 W5 -90.2(4) . .
O19 W8 O1 W5 97.4(4) . .
O29 W8 O1 W5 179.5(4) . .
W7 W8 O1 W5 -90.2(4) . .
O25 W5 O1 Sb1 -171.7(18) . .
O5 W5 O1 Sb1 -45.4(7) . .
O22 W5 O1 Sb1 133.2(8) . .
O26 W5 O1 Sb1 -136.3(8) . .
O35 W5 O1 Sb1 41.2(7) . .
W7 W5 O1 Sb1 -136.4(8) . .
O25 W5 O1 W7 -35(2) . .
O5 W5 O1 W7 91.0(4) . .
O22 W5 O1 W7 -90.4(4) . .
O26 W5 O1 W7 0.1(3) . .
O35 W5 O1 W7 177.6(4) . .
O25 W5 O1 W8 55(2) . .
O5 W5 O1 W8 -178.3(4) . .
O22 W5 O1 W8 0.3(4) . .
O26 W5 O1 W8 90.8(4) . .
O35 W5 O1 W8 -91.7(4) . .
W7 W5 O1 W8 90.7(3) . .
O13 Sb1 O2 W6 171.6(5) . .
O1 Sb1 O2 W6 76.4(5) . .
O13 Sb1 O2 W2 -75.9(5) . .
O1 Sb1 O2 W2 -171.1(5) . .
O13 Sb1 O2 W4 49.9(8) . .
O1 Sb1 O2 W4 -45.4(7) . .
O34 W6 O2 Sb1 155(5) . .
O4 W6 O2 Sb1 -144.1(6) . .
O23 W6 O2 Sb1 -51.8(6) . .
O24 W6 O2 Sb1 121.2(6) . .
O36 W6 O2 Sb1 34.2(5) . .
O34 W6 O2 W2 34(5) . .
O4 W6 O2 W2 94.5(4) . .
O23 W6 O2 W2 -173.2(4) . .
O24 W6 O2 W2 -0.2(4) . .
O36 W6 O2 W2 -87.3(4) . .
O34 W6 O2 W4 -60(5) . .
O4 W6 O2 W4 0.5(4) . .
O23 W6 O2 W4 92.8(4) . .
O24 W6 O2 W4 -94.2(4) . .
O36 W6 O2 W4 178.7(4) . .
O9 W2 O2 Sb1 -148(3) . .
O33 W2 O2 Sb1 49.8(5) . .
O6 W2 O2 Sb1 147.1(6) . .
O24 W2 O2 Sb1 -122.8(6) . .
O14 W2 O2 Sb1 -34.6(5) . .
O9 W2 O2 W6 -25(3) . .
O33 W2 O2 W6 172.9(4) . .
O6 W2 O2 W6 -89.8(4) . .
O24 W2 O2 W6 0.2(4) . .
O14 W2 O2 W6 88.5(4) . .
O9 W2 O2 W4 65(3) . .
O33 W2 O2 W4 -96.5(4) . .
O6 W2 O2 W4 0.9(4) . .
O24 W2 O2 W4 90.9(4) . .
O14 W2 O2 W4 179.1(4) . .
O3 W4 O2 Sb1 -172(2) . .
O7 W4 O2 Sb1 -47.9(7) . .
O5 W4 O2 Sb1 45.4(8) . .
O4 W4 O2 Sb1 129.7(8) . .
O6 W4 O2 Sb1 -132.7(8) . .
O3 W4 O2 W6 58(3) . .
O7 W4 O2 W6 -178.0(4) . .
O5 W4 O2 W6 -84.7(4) . .
O4 W4 O2 W6 -0.5(4) . .
O6 W4 O2 W6 97.1(4) . .
O3 W4 O2 W2 -40(3) . .
O7 W4 O2 W2 84.0(4) . .
O5 W4 O2 W2 177.3(4) . .
O4 W4 O2 W2 -98.4(4) . .
O6 W4 O2 W2 -0.8(3) . .
O34 W6 O4 W4 173.9(6) . .
O23 W6 O4 W4 -89.4(6) . .
O24 W6 O4 W4 70.2(6) . .
O36 W6 O4 W4 -4.9(14) . .
O2 W6 O4 W4 -0.6(5) . .
O3 W4 O4 W6 -170.5(6) . .
O7 W4 O4 W6 7.1(15) . .
O5 W4 O4 W6 89.7(6) . .
O6 W4 O4 W6 -70.1(6) . .
O2 W4 O4 W6 0.6(5) . .
O3 W4 O5 W5 124.1(11) . .
O7 W4 O5 W5 21.3(12) . .
O4 W4 O5 W5 -137.1(12) . .
O6 W4 O5 W5 -57.1(19) . .
O2 W4 O5 W5 -62.2(11) . .
O25 W5 O5 W4 -128.4(11) . .
O22 W5 O5 W4 58.7(18) . .
O26 W5 O5 W4 137.8(11) . .
O35 W5 O5 W4 -21.1(11) . .
O1 W5 O5 W4 62.3(11) . .
W7 W5 O5 W4 106.8(11) . .
O9 W2 O6 W4 -172.6(6) . .
O33 W2 O6 W4 87.6(6) . .
O24 W2 O6 W4 -72.4(6) . .
O14 W2 O6 W4 -5.4(13) . .
O2 W2 O6 W4 -1.2(5) . .
O3 W4 O6 W2 174.6(6) . .
O7 W4 O6 W2 -84.3(6) . .
O5 W4 O6 W2 -4.1(15) . .
O4 W4 O6 W2 74.3(6) . .
O2 W4 O6 W2 1.2(5) . .
O8 W3 O7 W4 124.8(12) . .
O12 W3 O7 W4 -55(2) . .
O35 W3 O7 W4 23.6(12) . .
O10 W3 O7 W4 -137.2(12) . .
O13 W3 O7 W4 -64.7(12) . .
O3 W4 O7 W3 -124.9(12) . .
O5 W4 O7 W3 -23.2(13) . .
O4 W4 O7 W3 57.6(19) . .
O6 W4 O7 W3 136.5(13) . .
O2 W4 O7 W3 63.9(12) . .
O11 W1 O10 W3 174.3(5) . .
O15 W1 O10 W3 73.5(6) . .
O33 W1 O10 W3 -84.3(6) . .
O16 W1 O10 W3 -5.3(13) . .
O13 W1 O10 W3 -1.0(5) . .
O8 W3 O10 W1 -170.9(6) . .
O7 W3 O10 W1 89.6(6) . .
O12 W3 O10 W1 -69.5(6) . .
O35 W3 O10 W1 5.4(16) . .
O13 W3 O10 W1 1.0(5) . .
O17 W9 O12 W3 -169.6(6) . .
O18 W9 O12 W3 -1.8(15) . .
O19 W9 O12 W3 85.2(6) . .
O15 W9 O12 W3 -76.7(6) . .
O13 W9 O12 W3 -0.7(5) . .
O8 W3 O12 W9 170.6(6) . .
O7 W3 O12 W9 -9.2(16) . .
O35 W3 O12 W9 -88.2(6) . .
O10 W3 O12 W9 73.3(6) . .
O13 W3 O12 W9 0.7(5) . .
O2 Sb1 O13 W9 -171.4(5) . .
O1 Sb1 O13 W9 -81.3(5) . .
O2 Sb1 O13 W3 -46.3(7) . .
O1 Sb1 O13 W3 43.7(7) . .
O2 Sb1 O13 W1 82.6(5) . .
O1 Sb1 O13 W1 172.7(5) . .
O17 W9 O13 Sb1 -141(2) . .
O12 W9 O13 Sb1 144.2(6) . .
O18 W9 O13 Sb1 -36.2(5) . .
O19 W9 O13 Sb1 51.5(5) . .
O15 W9 O13 Sb1 -121.2(6) . .
O17 W9 O13 W3 76(3) . .
O12 W9 O13 W3 0.5(4) . .
O18 W9 O13 W3 -179.9(4) . .
O19 W9 O13 W3 -92.2(4) . .
O15 W9 O13 W3 95.0(4) . .
O17 W9 O13 W1 -19(3) . .
O12 W9 O13 W1 -94.0(4) . .
O18 W9 O13 W1 85.6(4) . .
O19 W9 O13 W1 173.3(4) . .
O15 W9 O13 W1 0.6(4) . .
O8 W3 O13 Sb1 176.0(18) . .
O7 W3 O13 Sb1 45.0(7) . .
O12 W3 O13 Sb1 -131.5(8) . .
O35 W3 O13 Sb1 -42.8(7) . .
O10 W3 O13 Sb1 135.7(7) . .
O8 W3 O13 W9 -53(2) . .
O7 W3 O13 W9 176.0(4) . .
O12 W3 O13 W9 -0.5(4) . .
O35 W3 O13 W9 88.2(4) . .
O10 W3 O13 W9 -93.3(4) . .
O8 W3 O13 W1 40(2) . .
O7 W3 O13 W1 -91.5(4) . .
O12 W3 O13 W1 92.1(4) . .
O35 W3 O13 W1 -179.3(4) . .
O10 W3 O13 W1 -0.7(3) . .
O11 W1 O13 Sb1 161(4) . .
O15 W1 O13 Sb1 117.4(6) . .
O33 W1 O13 Sb1 -54.7(5) . .
O10 W1 O13 Sb1 -145.1(6) . .
O16 W1 O13 Sb1 33.0(5) . .
O11 W1 O13 W9 43(5) . .
O15 W1 O13 W9 -0.6(4) . .
O33 W1 O13 W9 -172.8(4) . .
O10 W1 O13 W9 96.8(4) . .
O16 W1 O13 W9 -85.1(4) . .
O11 W1 O13 W3 -53(4) . .
O15 W1 O13 W3 -96.6(4) . .
O33 W1 O13 W3 91.2(4) . .
O10 W1 O13 W3 0.8(4) . .
O16 W1 O13 W3 178.9(4) . .
O9 W2 O14 V3 91.1(7) . 2_666
O33 W2 O14 V3 -171.8(7) . 2_666
O6 W2 O14 V3 -76.1(12) . 2_666
O24 W2 O14 V3 -9.3(6) . 2_666
O2 W2 O14 V3 -80.2(6) . 2_666
O9 W2 O14 V2 -63.5(7) . 2_666
O33 W2 O14 V2 33.6(6) . 2_666
O6 W2 O14 V2 129.3(9) . 2_666
O24 W2 O14 V2 -163.9(6) . 2_666
O2 W2 O14 V2 125.1(6) . 2_666
O11 W1 O15 W9 -175.2(5) . .
O33 W1 O15 W9 21.9(15) . .
O10 W1 O15 W9 -70.3(6) . .
O16 W1 O15 W9 84.3(5) . .
O13 W1 O15 W9 0.8(5) . .
O17 W9 O15 W1 175.5(6) . .
O12 W9 O15 W1 71.2(6) . .
O18 W9 O15 W1 -86.6(6) . .
O19 W9 O15 W1 -24.6(17) . .
O13 W9 O15 W1 -0.8(5) . .
O11 W1 O16 V2 63.7(7) . 2_666
O15 W1 O16 V2 162.3(7) . 2_666
O33 W1 O16 V2 -37.3(7) . 2_666
O10 W1 O16 V2 -116.7(9) . 2_666
O13 W1 O16 V2 -120.9(7) . 2_666
O11 W1 O16 V1 -88.5(6) . 2_666
O15 W1 O16 V1 10.0(6) . 2_666
O33 W1 O16 V1 170.5(6) . 2_666
O10 W1 O16 V1 91.1(10) . 2_666
O13 W1 O16 V1 86.9(6) . 2_666
O17 W9 O18 V3 -69.8(7) . .
O12 W9 O18 V3 122.2(10) . .
O19 W9 O18 V3 34.3(6) . .
O15 W9 O18 V3 -161.7(7) . .
O13 W9 O18 V3 121.1(6) . .
O17 W9 O18 V1 83.4(6) . 2_666
O12 W9 O18 V1 -84.7(12) . 2_666
O19 W9 O18 V1 -172.5(6) . 2_666
O15 W9 O18 V1 -8.5(6) . 2_666
O13 W9 O18 V1 -85.8(6) . 2_666
O31 V3 O18 W9 44.5(8) . .
O14 V3 O18 W9 -136.4(6) 2_666 .
O29 V3 O18 W9 -63.9(6) . .
O36 V3 O18 W9 152.1(7) 2_666 .
V2 V3 O18 W9 -93.5(6) . .
O31 V3 O18 V1 -112.9(6) . 2_666
O14 V3 O18 V1 66.2(8) 2_666 2_666
O29 V3 O18 V1 138.7(4) . 2_666
O36 V3 O18 V1 -5.3(4) 2_666 2_666
V2 V3 O18 V1 109.1(4) . 2_666
O28 W8 O19 W9 -137.2(16) . .
O22 W8 O19 W9 119.5(17) . .
O21 W8 O19 W9 26(3) . .
O29 W8 O19 W9 -38.0(16) . .
O1 W8 O19 W9 47.2(17) . .
W7 W8 O19 W9 40.4(18) . .
O17 W9 O19 W8 135.3(17) . .
O12 W9 O19 W8 -119.6(17) . .
O18 W9 O19 W8 37.5(17) . .
O15 W9 O19 W8 -24(3) . .
O13 W9 O19 W8 -47.1(17) . .
O27 W7 O21 W8 175.9(6) . .
O23 W7 O21 W8 -25.1(16) . .
O26 W7 O21 W8 77.2(6) . .
O32 W7 O21 W8 -79.3(5) . .
O1 W7 O21 W8 0.0(5) . .
W5 W7 O21 W8 45.5(4) . .
O28 W8 O21 W7 -174.9(6) . .
O22 W8 O21 W7 -73.6(6) . .
O19 W8 O21 W7 21.9(16) . .
O29 W8 O21 W7 84.2(5) . .
O1 W8 O21 W7 0.0(5) . .
O28 W8 O22 W5 174.0(6) . .
O21 W8 O22 W5 78.7(6) . .
O19 W8 O22 W5 -80.7(6) . .
O29 W8 O22 W5 -0.1(15) . .
O1 W8 O22 W5 0.4(5) . .
W7 W8 O22 W5 46.3(5) . .
O25 W5 O22 W8 -169.6(6) . .
O5 W5 O22 W8 3.3(15) . .
O26 W5 O22 W8 -76.5(6) . .
O35 W5 O22 W8 82.3(6) . .
O1 W5 O22 W8 -0.4(5) . .
W7 W5 O22 W8 -46.3(5) . .
O27 W7 O23 W6 142.3(15) . .
O26 W7 O23 W6 -118.2(16) . .
O21 W7 O23 W6 -16(3) . .
O32 W7 O23 W6 37.8(16) . .
O1 W7 O23 W6 -40.9(16) . .
W8 W7 O23 W6 -33.6(18) . .
W5 W7 O23 W6 -86.1(16) . .
O34 W6 O23 W7 -142.3(16) . .
O4 W6 O23 W7 117.8(16) . .
O24 W6 O23 W7 21(2) . .
O36 W6 O23 W7 -38.0(16) . .
O2 W6 O23 W7 40.6(16) . .
O9 W2 O24 W6 175.6(6) . .
O33 W2 O24 W6 -22.3(18) . .
O6 W2 O24 W6 74.8(6) . .
O14 W2 O24 W6 -83.3(6) . .
O2 W2 O24 W6 -0.3(5) . .
O34 W6 O24 W2 -176.1(6) . .
O4 W6 O24 W2 -76.2(6) . .
O23 W6 O24 W2 20.6(16) . .
O36 W6 O24 W2 80.4(6) . .
O2 W6 O24 W2 0.3(5) . .
O27 W7 O26 W5 -173.3(5) . .
O23 W7 O26 W5 83.0(6) . .
O21 W7 O26 W5 -77.8(6) . .
O32 W7 O26 W5 -1.3(13) . .
O1 W7 O26 W5 0.1(5) . .
W8 W7 O26 W5 -44.7(5) . .
O25 W5 O26 W7 172.4(6) . .
O5 W5 O26 W7 -85.6(6) . .
O22 W5 O26 W7 72.7(6) . .
O35 W5 O26 W7 -6.9(14) . .
O1 W5 O26 W7 -0.1(5) . .
O30 V2 O29 W8 50.5(7) . .
O16 V2 O29 W8 -130.3(6) 2_666 .
O32 V2 O29 W8 -62.5(6) . .
O14 V2 O29 W8 156.1(6) 2_666 .
V1 V2 O29 W8 -91.0(5) . .
V3 V2 O29 W8 163.2(8) . .
O30 V2 O29 V3 -112.7(5) . .
O16 V2 O29 V3 66.5(7) 2_666 .
O32 V2 O29 V3 134.3(4) . .
O14 V2 O29 V3 -7.1(4) 2_666 .
V1 V2 O29 V3 105.8(3) . .
O28 W8 O29 V2 -88.1(6) . .
O22 W8 O29 V2 86.0(12) . .
O21 W8 O29 V2 7.7(5) . .
O19 W8 O29 V2 169.4(6) . .
O1 W8 O29 V2 85.5(5) . .
W7 W8 O29 V2 40.8(5) . .
O28 W8 O29 V3 69.7(7) . .
O22 W8 O29 V3 -116.2(10) . .
O21 W8 O29 V3 165.5(6) . .
O19 W8 O29 V3 -32.8(6) . .
O1 W8 O29 V3 -116.7(6) . .
W7 W8 O29 V3 -161.5(6) . .
O31 V3 O29 V2 115.2(5) . .
O14 V3 O29 V2 7.4(4) 2_666 .
O18 V3 O29 V2 -133.1(4) . .
O36 V3 O29 V2 -63.4(8) 2_666 .
O31 V3 O29 W8 -45.7(8) . .
O14 V3 O29 W8 -153.4(7) 2_666 .
O18 V3 O29 W8 66.0(7) . .
O36 V3 O29 W8 135.8(6) 2_666 .
V2 V3 O29 W8 -160.9(9) . .
O20 V1 O32 V2 -116.4(5) . .
O36 V1 O32 V2 134.9(4) . .
O16 V1 O32 V2 -6.2(4) 2_666 .
O18 V1 O32 V2 64.3(7) 2_666 .
O20 V1 O32 W7 40.0(7) . .
O36 V1 O32 W7 -68.7(6) . .
O16 V1 O32 W7 150.3(7) 2_666 .
O18 V1 O32 W7 -139.2(6) 2_666 .
V2 V1 O32 W7 156.5(9) . .
O30 V2 O32 V1 111.2(5) . .
O16 V2 O32 V1 6.4(4) 2_666 .
O29 V2 O32 V1 -134.9(5) . .
O14 V2 O32 V1 -69.0(7) 2_666 .
V3 V2 O32 V1 -104.9(3) . .
O30 V2 O32 W7 -45.9(7) . .
O16 V2 O32 W7 -150.7(6) 2_666 .
O29 V2 O32 W7 67.9(6) . .
O14 V2 O32 W7 133.9(6) 2_666 .
V1 V2 O32 W7 -157.1(9) . .
V3 V2 O32 W7 98.0(5) . .
O27 W7 O32 V1 -66.5(7) . .
O23 W7 O32 V1 35.7(6) . .
O26 W7 O32 V1 121.7(9) . .
O21 W7 O32 V1 -160.2(7) . .
O1 W7 O32 V1 120.3(6) . .
W8 W7 O32 V1 165.9(6) . .
W5 W7 O32 V1 120.9(5) . .
O27 W7 O32 V2 84.4(6) . .
O23 W7 O32 V2 -173.4(6) . .
O26 W7 O32 V2 -87.4(11) . .
O21 W7 O32 V2 -9.3(6) . .
O1 W7 O32 V2 -88.8(6) . .
W8 W7 O32 V2 -43.2(5) . .
W5 W7 O32 V2 -88.2(6) . .
O9 W2 O33 W1 140.3(17) . .
O6 W2 O33 W1 -116.8(17) . .
O24 W2 O33 W1 -22(3) . .
O14 W2 O33 W1 39.3(17) . .
O2 W2 O33 W1 -42.6(17) . .
O11 W1 O33 W2 -140.8(17) . .
O15 W1 O33 W2 22(3) . .
O10 W1 O33 W2 115.1(17) . .
O16 W1 O33 W2 -39.7(17) . .
O13 W1 O33 W2 42.7(17) . .
O8 W3 O35 W5 -125.0(12) . .
O7 W3 O35 W5 -25.8(12) . .
O12 W3 O35 W5 133.4(12) . .
O10 W3 O35 W5 59(2) . .
O13 W3 O35 W5 62.9(12) . .
O25 W5 O35 W3 126.3(12) . .
O5 W5 O35 W3 25.0(12) . .
O22 W5 O35 W3 -133.3(12) . .
O26 W5 O35 W3 -54.4(19) . .
O1 W5 O35 W3 -61.0(12) . .
W7 W5 O35 W3 -58.9(13) . .
O20 V1 O36 W6 -37.2(7) . .
O32 V1 O36 W6 66.3(6) . .
O16 V1 O36 W6 141.4(6) 2_666 .
O18 V1 O36 W6 -153.5(6) 2_666 .
V2 V1 O36 W6 98.5(5) . .
O20 V1 O36 V3 121.6(5) . 2_666
O32 V1 O36 V3 -134.9(4) . 2_666
O16 V1 O36 V3 -59.8(7) 2_666 2_666
O18 V1 O36 V3 5.3(4) 2_666 2_666
V2 V1 O36 V3 -102.7(4) . 2_666
O34 W6 O36 V1 62.6(7) . .
O4 W6 O36 V1 -118.7(10) . .
O23 W6 O36 V1 -32.8(6) . .
O24 W6 O36 V1 164.9(6) . .
O2 W6 O36 V1 -122.9(6) . .
O34 W6 O36 V3 -91.9(7) . 2_666
O4 W6 O36 V3 86.8(11) . 2_666
O23 W6 O36 V3 172.7(6) . 2_666
O24 W6 O36 V3 10.4(6) . 2_666
O2 W6 O36 V3 82.6(6) . 2_666
N1 C1 C2 C3 1(3) . .
C1 C2 C3 C4 -1(4) . .
C1 C2 C3 C6 -179(2) . .
C2 C3 C4 C5 3(4) . .
C6 C3 C4 C5 -180(2) . .
C3 C4 C5 N1 -4(3) . .
C2 C3 C6 C7 -177(2) . .
C4 C3 C6 C7 5(4) . .
C3 C6 C7 C8 -178(2) . .
C6 C7 C8 C9 173(2) . .
C6 C7 C8 C12 -7(4) . .
C12 C8 C9 C10 9(3) . .
C7 C8 C9 C10 -171.4(18) . .
C8 C9 C10 N2 -6(3) . .
N2 C11 C12 C8 -10(3) . .
C9 C8 C12 C11 -2(3) . .
C7 C8 C12 C11 179.2(19) . .
N3 C13 C14 C15 0(3) . .
C13 C14 C15 C16 -2(3) . .
C13 C14 C15 C18 179.8(19) . .
C18 C15 C16 C17 178.4(19) . .
C14 C15 C16 C17 0(3) . .
C15 C16 C17 N3 4(3) . .
C16 C15 C18 C18 34(4) . 2_765
C14 C15 C18 C18 -148(2) . 2_765
N4 C19 C20 C21 3(5) . .
C19 C20 C21 C22 -1(4) . .
C19 C20 C21 C30 154(3) . .
C20 C21 C22 C23 0(4) . .
C30 C21 C22 C23 -152(3) . .
C21 C22 C23 N4 -1(4) . .
N5 C24 C25 C26 0(5) . .
C24 C25 C26 C27 1(4) . .
C24 C25 C26 C29 172(2) . .
C25 C26 C27 C28 -3(5) . .
C29 C26 C27 C28 -175(3) . .
C26 C27 C28 N5 6(5) . .
C25 C26 C29 C29 93(4) . 2_776
C27 C26 C29 C29 -96(4) . 2_776
C25 C26 C29 C30 -57(3) . .
C27 C26 C29 C30 114(3) . .
C29 C29 C30 C21 65(5) 2_776 .
C26 C29 C30 C21 -160(2) . .
C20 C21 C30 C29 -95(3) . .
C22 C21 C30 C29 58(4) . .
C4 C5 N1 C1 4(3) . .
C2 C1 N1 C5 -2(3) . .
C12 C11 N2 C10 13(3) . .
C9 C10 N2 C11 -5(3) . .
C14 C13 N3 C17 4(3) . .
C16 C17 N3 C13 -6(3) . .
C20 C19 N4 C23 -4(4) . .
C22 C23 N4 C19 3(4) . .
C25 C24 N5 C28 2(4) . .
C27 C28 N5 C24 -5(4) . .
